data_7115248
loop_
_publ_author_name
'Albert Cotton, F.'
'Daniels, Lee M.'
'Lin, Chun'
'Murillo, Carlos A.'
'Murillo, Carlos A.'

_publ_section_title
;
 The designed &#x2018;self-assembly&#x2019; of a three-dimensional
 molecule containing six quadruply-bonded Mo24+ units
;
_journal_issue 9
_journal_name_full 'Chemical Communications'
_journal_page_first 841
_journal_paper_doi 10.1039/a901645g
_journal_year 1999
_chemical_formula_moiety '[Mo2(DAniF)2]6[1,3,5-Ph(COO)3]4(22.1CH3CN)(2.3CH2CL2)'
_chemical_formula_sum 'C262.5 H262.9 Cl4.6 Mo12 N46.1 O48'
_chemical_formula_weight 6145.84
_space_group_IT_number 15
_symmetry_cell_setting monoclinic
_symmetry_space_group_name_Hall '-C 2yc'
_symmetry_space_group_name_H-M 'C 1 2/c 1'
_atom_sites_solution_hydrogens geom
_atom_sites_solution_primary direct
_atom_sites_solution_secondary difmap
_audit_creation_method SHELXL-97
_cell_angle_alpha 90.00
_cell_angle_beta 112.71(1)
_cell_angle_gamma 90.00
_cell_formula_units_Z 4
_cell_length_a 29.825(3)
_cell_length_b 27.377(2)
_cell_length_c 38.248(3)
_cell_measurement_reflns_used 232
_cell_measurement_temperature 173(2)
_cell_measurement_theta_max 20.8
_cell_measurement_theta_min 6.9
_cell_volume 28809(5)
_computing_cell_refinement MADNES
_computing_data_collection MADNES
_computing_data_reduction PROCOR
_computing_molecular_graphics 'XP (Siemens, 1990)'
_computing_publication_material 'SHELXL-97 (Sheldrick, 1997)'
_computing_structure_refinement 'SHELXL-97 (Sheldrick, 1997)'
_computing_structure_solution 'SHELXS-97 (Sheldrick, 1990)'
_diffrn_ambient_temperature 173(2)
_diffrn_measured_fraction_theta_full 0.398
_diffrn_measured_fraction_theta_max 0.398
_diffrn_measurement_device 'Nonius FAST area detector'
_diffrn_measurement_method 'Ellipsoid-mask fitting'
_diffrn_radiation_monochromator graphite
_diffrn_radiation_source 'fine-focus sealed tube'
_diffrn_radiation_type MoK\a
_diffrn_radiation_wavelength 0.71073
_diffrn_reflns_av_R_equivalents 0.0465
_diffrn_reflns_av_sigmaI/netI 0.0422
_diffrn_reflns_limit_h_max 28
_diffrn_reflns_limit_h_min -29
_diffrn_reflns_limit_k_max 27
_diffrn_reflns_limit_k_min -27
_diffrn_reflns_limit_l_max 36
_diffrn_reflns_limit_l_min -34
_diffrn_reflns_number 34640
_diffrn_reflns_theta_full 21.37
_diffrn_reflns_theta_max 21.37
_diffrn_reflns_theta_min 1.76
_diffrn_standards_number 'None (area detector data)'
_exptl_absorpt_coefficient_mu 0.622
_exptl_absorpt_correction_T_max 0.879
_exptl_absorpt_correction_T_min 0.726
_exptl_absorpt_correction_type multi-scan
_exptl_crystal_colour red
_exptl_crystal_density_diffrn 1.417
_exptl_crystal_density_meas ?
_exptl_crystal_density_method 'not measured'
_exptl_crystal_description block
_exptl_crystal_F_000 12507
_exptl_crystal_size_max 0.35
_exptl_crystal_size_mid 0.20
_exptl_crystal_size_min 0.20
_refine_diff_density_max 1.043
_refine_diff_density_min -0.854
_refine_diff_density_rms 0.142
_refine_ls_extinction_method none
_refine_ls_goodness_of_fit_all 1.073
_refine_ls_hydrogen_treatment mixed
_refine_ls_matrix_type full
_refine_ls_number_parameters 1190
_refine_ls_number_reflns 13285
_refine_ls_number_restraints 180
_refine_ls_restrained_S_all 1.067
_refine_ls_R_factor_all 0.1231
_refine_ls_R_factor_obs 0.0976
_refine_ls_shift/esd_max 0.017
_refine_ls_shift/esd_mean 0.000
_refine_ls_structure_factor_coef Fsqd
_refine_ls_weighting_details 'w=1/[\s^2^(Fo^2^)+(0.0697P)^2^+1310.9772P] where P=(Fo^2^+2Fc^2^)/3'
_refine_ls_weighting_scheme calc
_refine_ls_wR_factor_all 0.2406
_refine_ls_wR_factor_obs 0.2174
_reflns_number_total 13285
_reflns_threshold_expression >2sigma(I)
_cod_data_source_file 901645g.txt
_cod_data_source_block comd_1
_cod_depositor_comments
;
The following automatic conversions were performed:

'_symmetry_cell_setting' value 'Monoclinic' changed to 'monoclinic'
according to
/usr/data/users/saulius/automatic-downloads/retrospective/RSC/lib/dictionaries/cif_core.dic
dictionary named 'cif_core.dic' version 2.4.2 from 2011-04-26.

Automatic conversion script
Id: cif_fix_values 2281 2013-09-26 08:29:07Z andrius 

The following automatic conversions were performed:

'_exptl_crystal_density_meas' value 'not measured' was changed to '?'
- the value is perceived as not measured.

Automatic conversion script
Id: cif_fix_values 3008 2015-01-20 13:52:24Z robertas 

The following automatic conversions were performed:

'_refine_ls_weighting_scheme' value 'calc
w=1/[\s^2^(Fo^2^)+(0.0697P)^2^+1310.9772P] where P=(Fo^2^+2Fc^2^)/3'
was changed to 'calc'. New tag '_refine_ls_weighting_details' was
created. The value of the new tag was set to
'w=1/[\s^2^(Fo^2^)+(0.0697P)^2^+1310.9772P] where
P=(Fo^2^+2Fc^2^)/3'.

Automatic conversion script
Id: cif_fix_values 3143 2015-03-26 13:38:13Z robertas 
;
_cod_original_cell_volume 28809(4)
_cod_original_sg_symbol_H-M C2/c
_cod_original_formula_sum 'C262.50 H262.90 Cl4.60 Mo12 N46.10 O48'
_cod_database_code 7115248
_reflns_number_obs 10797

loop_
_symmetry_equiv_pos_as_xyz
'x, y, z'
'-x, y, -z+1/2'
'x+1/2, y+1/2, z'
'-x+1/2, y+1/2, -z+1/2'
'-x, -y, -z'
'x, -y, z-1/2'
'-x+1/2, -y+1/2, -z'
'x+1/2, -y+1/2, z-1/2'

loop_
_atom_site_label
_atom_site_type_symbol
_atom_site_fract_x
_atom_site_fract_y
_atom_site_fract_z
_atom_site_U_iso_or_equiv
_atom_site_adp_type
_atom_site_occupancy
_atom_site_calc_flag
_atom_site_refinement_flags
_atom_site_disorder_assembly
_atom_site_disorder_group
Mo1 Mo 0.74101(4) -0.64865(4) -0.15225(4) 0.0338(4) Uani 1 d . . .
Mo2 Mo 0.74870(4) -0.70112(4) -0.18957(4) 0.0360(4) Uani 1 d . . .
Mo3 Mo 0.47406(4) -0.93628(4) -0.23771(4) 0.0406(4) Uani 1 d . . .
N1 N 0.7922(4) -0.6008(4) -0.1598(3) 0.038(3) Uiso 1 d . . .
N2 N 0.8031(4) -0.6593(4) -0.1982(3) 0.042(3) Uiso 1 d . . .
N3 N 0.7934(4) -0.6827(4) -0.1048(3) 0.043(3) Uiso 1 d . . .
N4 N 0.8003(4) -0.7412(4) -0.1450(3) 0.041(3) Uiso 1 d . . .
N5 N 0.5677(5) -0.7027(4) -0.0159(4) 0.054(3) Uiso 1 d . . .
N6 N 0.5048(5) -0.7574(5) -0.0371(4) 0.063(4) Uiso 1 d . . .
N9 N 0.4286(5) -0.9876(5) -0.2771(4) 0.063(4) Uiso 1 d . . .
N10 N 0.5136(4) -0.9874(4) -0.1957(3) 0.042(3) Uiso 1 d . . .
O1 O 0.8290(5) -0.4107(5) -0.1031(4) 0.089(4) Uiso 1 d . . .
O3 O 0.8639(6) -0.6126(5) 0.0437(5) 0.107(5) Uiso 1 d . . .
O5 O 0.7641(5) -0.6663(4) 0.0691(4) 0.081(4) Uiso 1 d . . .
O10 O 0.4695(5) -1.0457(5) -0.0742(4) 0.088(4) Uiso 1 d . . .
O301 O 0.6850(3) -0.6122(3) -0.1967(3) 0.034(2) Uiso 1 d . . .
O302 O 0.6928(3) -0.6676(3) -0.2369(3) 0.037(2) Uiso 1 d . . .
O303 O 0.6847(3) -0.6895(3) -0.1454(3) 0.039(2) Uiso 1 d . . .
O304 O 0.6916(3) -0.7450(3) -0.1847(3) 0.034(2) Uiso 1 d . . .
O305 O 0.5619(3) -0.6947(3) -0.0946(3) 0.043(2) Uiso 1 d . . .
O306 O 0.5016(3) -0.7488(3) -0.1145(3) 0.049(3) Uiso 1 d . . .
O307 O 0.5655(3) -0.4845(3) -0.2375(3) 0.042(2) Uiso 1 d . . .
O308 O 0.5066(3) -0.4845(3) -0.2959(3) 0.048(3) Uiso 1 d . . .
O309 O 0.5100(4) -0.8806(3) -0.1999(3) 0.052(3) Uiso 1 d . . .
O310 O 0.5656(4) -0.8790(4) -0.2258(3) 0.056(3) Uiso 1 d . . .
O311 O 0.4918(3) -0.6148(3) -0.1132(3) 0.046(2) Uiso 1 d . . .
O312 O 0.4322(4) -0.6692(4) -0.1320(3) 0.056(3) Uiso 1 d . . .
C1 C 0.8138(5) -0.6159(5) -0.1815(4) 0.039(4) Uiso 1 d . . .
H1 H 0.8374 -0.5958 -0.1854 0.046 Uiso 1 calc R . .
C2 C 0.8124(5) -0.7234(5) -0.1110(4) 0.042(4) Uiso 1 d . . .
H2 H 0.8355 -0.7404 -0.0901 0.050 Uiso 1 calc R . .
C3 C 0.5496(6) -0.7441(6) -0.0130(5) 0.066(5) Uiso 1 d . . .
H3 H 0.5681 -0.7659 0.0066 0.079 Uiso 1 calc R . .
C5 C 0.4441(7) -1.0018(6) -0.3031(5) 0.070(5) Uiso 1 d . . .
H5 H 0.4243 -1.0236 -0.3222 0.084 Uiso 1 calc R . .
C11 C 0.8007(5) -0.5514(5) -0.1455(5) 0.049(4) Uiso 1 d . . .
C12 C 0.8109(5) -0.5140(5) -0.1660(5) 0.049(4) Uiso 1 d . . .
H12 H 0.8121 -0.5203 -0.1900 0.059 Uiso 1 calc R . .
C13 C 0.8191(6) -0.4682(6) -0.1508(5) 0.064(5) Uiso 1 d . . .
H13 H 0.8257 -0.4424 -0.1648 0.077 Uiso 1 calc R . .
C14 C 0.8180(6) -0.4584(6) -0.1170(5) 0.058(4) Uiso 1 d . . .
C15 C 0.8065(6) -0.4945(5) -0.0963(5) 0.055(4) Uiso 1 d . . .
H15 H 0.8047 -0.4878 -0.0725 0.066 Uiso 1 calc R . .
C16 C 0.7979(5) -0.5409(5) -0.1122(4) 0.046(4) Uiso 1 d . . .
H16 H 0.7896 -0.5664 -0.0989 0.055 Uiso 1 calc R . .
C17 C 0.8210(9) -0.3988(9) -0.0701(7) 0.116(8) Uiso 1 d . . .
H17A H 0.8302 -0.3647 -0.0633 0.174 Uiso 1 calc R . .
H17B H 0.8407 -0.4201 -0.0493 0.174 Uiso 1 calc R . .
H17C H 0.7865 -0.4033 -0.0749 0.174 Uiso 1 calc R . .
C21 C 0.8358(11) -0.6751(9) -0.2164(7) 0.029(10) Uiso 0.650(15) d PD A 1
C22 C 0.8872(9) -0.6691(9) -0.1963(7) 0.066(8) Uiso 0.650(15) d PD A 1
H22 H 0.8994 -0.6528 -0.1725 0.079 Uiso 0.650(15) calc PR A 1
C23 C 0.9186(10) -0.6866(10) -0.2114(8) 0.075(9) Uiso 0.650(15) d PD A 1
H23 H 0.9527 -0.6849 -0.1974 0.090 Uiso 0.650(15) calc PR A 1
C24 C 0.9003(11) -0.7071(10) -0.2474(9) 0.071(9) Uiso 0.650(15) d PD A 1
C25 C 0.8512(9) -0.7165(10) -0.2668(8) 0.059(8) Uiso 0.650(15) d PD A 1
H25 H 0.8395 -0.7340 -0.2901 0.071 Uiso 0.650(15) calc PR A 1
C26 C 0.8193(9) -0.6983(8) -0.2498(7) 0.055(7) Uiso 0.650(15) d PD A 1
H26 H 0.7853 -0.7028 -0.2627 0.066 Uiso 0.650(15) calc PR A 1
O2 O 0.9360(9) -0.7222(10) -0.2616(7) 0.118(9) Uiso 0.650(15) d PD A 1
C27 C 0.9183(14) -0.7354(15) -0.3006(10) 0.117(13) Uiso 0.650(15) d PD A 1
H27A H 0.9456 -0.7451 -0.3073 0.175 Uiso 0.650(15) calc PR A 1
H27B H 0.9015 -0.7075 -0.3162 0.175 Uiso 0.650(15) calc PR A 1
H27C H 0.8956 -0.7628 -0.3052 0.175 Uiso 0.650(15) calc PR A 1
C21' C 0.823(2) -0.6743(18) -0.2224(15) 0.06(3) Uiso 0.350(15) d PD A 2
C22' C 0.8475(14) -0.7200(12) -0.2182(11) 0.048(12) Uiso 0.350(15) d PD A 2
H22' H 0.8485 -0.7420 -0.1987 0.058 Uiso 0.350(15) calc PR A 2
C23' C 0.870(2) -0.7319(15) -0.2423(14) 0.079(17) Uiso 0.350(15) d PD A 2
H23' H 0.8855 -0.7626 -0.2398 0.095 Uiso 0.350(15) calc PR A 2
C24' C 0.870(2) -0.6995(16) -0.2703(15) 0.072(17) Uiso 0.350(15) d PD A 2
C25' C 0.8496(17) -0.6532(14) -0.2728(13) 0.074(16) Uiso 0.350(15) d PD A 2
H25' H 0.8492 -0.6308 -0.2919 0.089 Uiso 0.350(15) calc PR A 2
C26' C 0.8297(14) -0.6407(12) -0.2455(11) 0.047(12) Uiso 0.350(15) d PD A 2
H26' H 0.8212 -0.6077 -0.2435 0.057 Uiso 0.350(15) calc PR A 2
O2' O 0.8990(16) -0.7110(16) -0.2912(12) 0.124(17) Uiso 0.350(15) d PD A 2
C27' C 0.938(2) -0.745(3) -0.274(2) 0.13(3) Uiso 0.350(15) d PD A 2
H27D H 0.9552 -0.7499 -0.2910 0.194 Uiso 0.350(15) calc PR A 2
H27E H 0.9249 -0.7757 -0.2695 0.194 Uiso 0.350(15) calc PR A 2
H27F H 0.9605 -0.7311 -0.2499 0.194 Uiso 0.350(15) calc PR A 2
C31 C 0.8125(6) -0.6642(5) -0.0670(5) 0.049(4) Uiso 1 d . . .
C32 C 0.8622(6) -0.6576(6) -0.0482(5) 0.058(4) Uiso 1 d . . .
H32 H 0.8837 -0.6647 -0.0604 0.069 Uiso 1 calc R . .
C33 C 0.8801(7) -0.6401(6) -0.0108(5) 0.070(5) Uiso 1 d . . .
H33 H 0.9141 -0.6363 0.0028 0.084 Uiso 1 calc R . .
C34 C 0.8503(7) -0.6289(7) 0.0055(6) 0.080(6) Uiso 1 d . . .
C35 C 0.8007(7) -0.6333(6) -0.0119(5) 0.069(5) Uiso 1 d . . .
H35 H 0.7799 -0.6249 0.0008 0.083 Uiso 1 calc R . .
C36 C 0.7824(6) -0.6506(6) -0.0487(5) 0.059(4) Uiso 1 d . . .
H36 H 0.7482 -0.6533 -0.0619 0.071 Uiso 1 calc R . .
C37 C 0.9154(11) -0.6159(12) 0.0649(9) 0.166(12) Uiso 1 d . . .
H37A H 0.9231 -0.6047 0.0909 0.249 Uiso 1 calc R . .
H37B H 0.9324 -0.5955 0.0529 0.249 Uiso 1 calc R . .
H37C H 0.9258 -0.6500 0.0653 0.249 Uiso 1 calc R . .
C41 C 0.8182(12) -0.7900(8) -0.150(2) 0.039(4) Uiso 0.582(14) d PD B 1
C42 C 0.8455(8) -0.7960(7) -0.1729(7) 0.037(6) Uiso 0.582(14) d PD B 1
H42 H 0.8509 -0.7689 -0.1863 0.044 Uiso 0.582(14) calc PR B 1
C43 C 0.8642(8) -0.8412(8) -0.1756(7) 0.041(7) Uiso 0.582(14) d PD B 1
H43 H 0.8854 -0.8441 -0.1887 0.049 Uiso 0.582(14) calc PR B 1
C44 C 0.8531(12) -0.8818(10) -0.1600(10) 0.051(11) Uiso 0.582(14) d PD B 1
C45 C 0.8282(10) -0.8742(9) -0.1350(8) 0.064(9) Uiso 0.582(14) d PD B 1
H45 H 0.8245 -0.9001 -0.1198 0.077 Uiso 0.582(14) calc PR B 1
C46 C 0.8100(9) -0.8292(8) -0.1333(7) 0.046(7) Uiso 0.582(14) d PD B 1
H46 H 0.7899 -0.8258 -0.1192 0.055 Uiso 0.582(14) calc PR B 1
O4 O 0.8718(8) -0.9276(8) -0.1601(6) 0.061(6) Uiso 0.582(14) d PD B 1
C47 C 0.9008(10) -0.9327(10) -0.1808(8) 0.060(8) Uiso 0.582(14) d PD B 1
H47A H 0.9128 -0.9663 -0.1787 0.090 Uiso 0.582(14) calc PR B 1
H47B H 0.9284 -0.9102 -0.1710 0.090 Uiso 0.582(14) calc PR B 1
H47C H 0.8816 -0.9251 -0.2075 0.090 Uiso 0.582(14) calc PR B 1
C41' C 0.8205(15) -0.7847(11) -0.148(3) 0.039(4) Uiso 0.418(14) d PD B 2
C42' C 0.8714(10) -0.7912(10) -0.1291(10) 0.048(10) Uiso 0.418(14) d PD B 2
H42' H 0.8906 -0.7656 -0.1138 0.058 Uiso 0.418(14) calc PR B 2
C43' C 0.8932(11) -0.8338(11) -0.1326(10) 0.060(12) Uiso 0.418(14) d PD B 2
H43' H 0.9274 -0.8375 -0.1199 0.072 Uiso 0.418(14) calc PR B 2
C44' C 0.8662(11) -0.8706(10) -0.1542(12) 0.031(12) Uiso 0.418(14) d PD B 2
C45' C 0.8143(10) -0.8648(11) -0.1726(9) 0.048(10) Uiso 0.418(14) d PD B 2
H45' H 0.7945 -0.8901 -0.1878 0.058 Uiso 0.418(14) calc PR B 2
C46' C 0.7944(9) -0.8217(9) -0.1673(9) 0.032(8) Uiso 0.418(14) d PD B 2
H46' H 0.7600 -0.8183 -0.1783 0.038 Uiso 0.418(14) calc PR B 2
O4' O 0.8890(10) -0.9126(10) -0.1578(9) 0.074(11) Uiso 0.418(14) d PD B 2
C47' C 0.8594(19) -0.9495(17) -0.1794(18) 0.12(2) Uiso 0.418(14) d PD B 2
H47D H 0.8795 -0.9775 -0.1803 0.185 Uiso 0.418(14) calc PR B 2
H47E H 0.8414 -0.9376 -0.2052 0.185 Uiso 0.418(14) calc PR B 2
H47F H 0.8365 -0.9597 -0.1681 0.185 Uiso 0.418(14) calc PR B 2
C51 C 0.6184(5) -0.6954(5) 0.0061(5) 0.049(4) Uiso 1 d . . .
C52 C 0.6330(8) -0.6535(8) 0.0266(6) 0.096(7) Uiso 1 d . . .
H52 H 0.6095 -0.6300 0.0265 0.115 Uiso 1 calc R . .
C53 C 0.6831(8) -0.6445(9) 0.0482(7) 0.104(7) Uiso 1 d . . .
H53 H 0.6936 -0.6155 0.0627 0.125 Uiso 1 calc R . .
C54 C 0.7157(6) -0.6796(6) 0.0472(5) 0.059(4) Uiso 1 d . . .
C55 C 0.7023(5) -0.7197(5) 0.0258(4) 0.047(4) Uiso 1 d . . .
H55 H 0.7257 -0.7427 0.0249 0.056 Uiso 1 calc R . .
C56 C 0.6520(5) -0.7268(5) 0.0045(4) 0.044(4) Uiso 1 d . . .
H56 H 0.6418 -0.7547 -0.0114 0.053 Uiso 1 calc R . .
C57 C 0.8005(6) -0.7017(6) 0.0708(5) 0.068(5) Uiso 1 d . . .
H57A H 0.8328 -0.6891 0.0866 0.102 Uiso 1 calc R . .
H57B H 0.7991 -0.7081 0.0451 0.102 Uiso 1 calc R . .
H57C H 0.7946 -0.7321 0.0818 0.102 Uiso 1 calc R . .
C61 C 0.4897(9) -0.8188(10) -0.0377(8) 0.036(5) Uiso 0.514(11) d PD C 1
C62 C 0.4963(12) -0.8391(12) -0.0030(10) 0.078(8) Uiso 0.514(11) d PD C 1
H62 H 0.5128 -0.8219 0.0199 0.093 Uiso 0.514(11) calc PR C 1
C63 C 0.4779(16) -0.8855(14) -0.0029(11) 0.094(10) Uiso 0.514(11) d PD C 1
H63 H 0.4818 -0.9001 0.0206 0.113 Uiso 0.514(11) calc PR C 1
C64 C 0.4550(11) -0.9105(10) -0.0347(8) 0.063(7) Uiso 0.514(11) d PD C 1
C65 C 0.4524(15) -0.8923(13) -0.0694(11) 0.103(10) Uiso 0.514(11) d PD C 1
H65 H 0.4416 -0.9115 -0.0918 0.124 Uiso 0.514(11) calc PR C 1
C66 C 0.4674(13) -0.8426(12) -0.0686(10) 0.081(9) Uiso 0.514(11) d PD C 1
H66 H 0.4606 -0.8263 -0.0921 0.097 Uiso 0.514(11) calc PR C 1
O6 O 0.4382(10) -0.9580(9) -0.0350(8) 0.097(9) Uiso 0.514(11) d PD C 1
C67 C 0.4402(16) -0.9759(14) -0.0023(12) 0.091(10) Uiso 0.514(11) d PD C 1
H67A H 0.4273 -1.0093 -0.0061 0.137 Uiso 0.514(11) calc PR C 1
H67B H 0.4206 -0.9555 0.0074 0.137 Uiso 0.514(11) calc PR C 1
H67C H 0.4740 -0.9763 0.0159 0.137 Uiso 0.514(11) calc PR C 1
C61' C 0.4842(10) -0.7936(11) -0.0273(8) 0.036(5) Uiso 0.486(11) d PD C 2
C62' C 0.4915(13) -0.8032(14) 0.0100(10) 0.078(8) Uiso 0.486(11) d PD C 2
H62' H 0.5116 -0.7826 0.0299 0.093 Uiso 0.486(11) calc PR C 2
C63' C 0.4689(14) -0.8434(13) 0.0176(10) 0.094(10) Uiso 0.486(11) d PD C 2
H63' H 0.4668 -0.8464 0.0417 0.113 Uiso 0.486(11) calc PR C 2
C64' C 0.4498(14) -0.8783(11) -0.0084(9) 0.063(7) Uiso 0.486(11) d PD C 2
C65' C 0.4391(15) -0.8683(15) -0.0465(12) 0.103(10) Uiso 0.486(11) d PD C 2
H65' H 0.4223 -0.8907 -0.0661 0.124 Uiso 0.486(11) calc PR C 2
C66' C 0.4552(13) -0.8214(13) -0.0537(10) 0.081(9) Uiso 0.486(11) d PD C 2
H66' H 0.4440 -0.8102 -0.0792 0.097 Uiso 0.486(11) calc PR C 2
O6' O 0.4274(9) -0.9180(8) 0.0007(7) 0.083(8) Uiso 0.486(11) d PD C 2
C67' C 0.4234(17) -0.9591(14) -0.0180(15) 0.091(10) Uiso 0.486(11) d PD C 2
H67D H 0.4070 -0.9835 -0.0084 0.137 Uiso 0.486(11) calc PR C 2
H67E H 0.4558 -0.9710 -0.0146 0.137 Uiso 0.486(11) calc PR C 2
H67F H 0.4043 -0.9535 -0.0450 0.137 Uiso 0.486(11) calc PR C 2
Mo5 Mo 0.5275(3) -0.6534(2) -0.0633(3) 0.0320(15) Uani 0.663(9) d PD . 1
Mo6 Mo 0.4693(2) -0.7030(2) -0.08060(19) 0.0333(12) Uani 0.663(9) d PD C 1
C71 C 0.5245(8) -0.5766(9) -0.0034(5) 0.032(5) Uiso 0.663(9) d PD C 1
C72 C 0.5458(7) -0.5378(8) -0.0151(6) 0.037(5) Uiso 0.663(9) d PD C 1
H72 H 0.5413 -0.5347 -0.0410 0.044 Uiso 0.663(9) calc PR . 1
C73 C 0.5730(8) -0.5044(9) 0.0108(7) 0.054(6) Uiso 0.663(9) d PD C 1
H73 H 0.5894 -0.4793 0.0033 0.065 Uiso 0.663(9) calc PR . 1
C74 C 0.5770(8) -0.5070(8) 0.0480(6) 0.044(6) Uiso 0.663(9) d PD C 1
C75 C 0.5562(13) -0.5451(10) 0.0615(9) 0.060(8) Uiso 0.663(9) d PD C 1
H75 H 0.5598 -0.5474 0.0872 0.072 Uiso 0.663(9) calc PR . 1
C76 C 0.5306(8) -0.5787(8) 0.0346(6) 0.041(5) Uiso 0.663(9) d PD C 1
H76 H 0.5159 -0.6051 0.0423 0.050 Uiso 0.663(9) calc PR . 1
O7 O 0.6032(8) -0.4702(7) 0.0717(6) 0.068(7) Uiso 0.663(9) d PD C 1
C77 C 0.6006(10) -0.4655(9) 0.1077(7) 0.065(7) Uiso 0.663(9) d PD C 1
H77A H 0.6210 -0.4381 0.1213 0.098 Uiso 0.663(9) calc PR . 1
H77B H 0.6121 -0.4957 0.1221 0.098 Uiso 0.663(9) calc PR . 1
H77C H 0.5668 -0.4594 0.1044 0.098 Uiso 0.663(9) calc PR . 1
N7 N 0.4982(6) -0.6121(8) -0.0307(5) 0.043(5) Uiso 0.663(9) d PD C 1
C4 C 0.4570(9) -0.6277(10) -0.0292(7) 0.051(7) Uiso 0.663(9) d PD C 1
H4 H 0.4445 -0.6124 -0.0126 0.061 Uiso 0.663(9) calc PR . 1
N8 N 0.4324(6) -0.6659(9) -0.0515(6) 0.041(5) Uiso 0.663(9) d PD C 1
C81 C 0.3845(7) -0.6767(9) -0.0535(7) 0.046(6) Uiso 0.663(9) d PD C 1
C82 C 0.3692(9) -0.7223(11) -0.0570(8) 0.065(8) Uiso 0.663(9) d PD C 1
H82 H 0.3895 -0.7479 -0.0593 0.078 Uiso 0.663(9) calc PR . 1
C83 C 0.3219(10) -0.7334(10) -0.0575(9) 0.082(9) Uiso 0.663(9) d PD C 1
H83 H 0.3091 -0.7656 -0.0615 0.099 Uiso 0.663(9) calc PR . 1
C84 C 0.2977(10) -0.6969(10) -0.0523(9) 0.073(8) Uiso 0.663(9) d PD C 1
C85 C 0.3099(10) -0.6513(10) -0.0460(9) 0.083(9) Uiso 0.663(9) d PD C 1
H85 H 0.2898 -0.6271 -0.0416 0.100 Uiso 0.663(9) calc PR . 1
C86 C 0.3574(10) -0.6411(11) -0.0465(9) 0.086(9) Uiso 0.663(9) d PD C 1
H86 H 0.3698 -0.6088 -0.0418 0.103 Uiso 0.663(9) calc PR . 1
O8 O 0.2485(9) -0.7062(9) -0.0527(8) 0.128(9) Uiso 0.663(9) d PD C 1
C87 C 0.2319(19) -0.7566(18) -0.0607(17) 0.20(2) Uiso 0.663(9) d PD C 1
H87A H 0.1993 -0.7595 -0.0605 0.300 Uiso 0.663(9) calc PR . 1
H87B H 0.2543 -0.7780 -0.0412 0.300 Uiso 0.663(9) calc PR . 1
H87C H 0.2312 -0.7661 -0.0856 0.300 Uiso 0.663(9) calc PR . 1
Mo5' Mo 0.5242(6) -0.6693(4) -0.0630(5) 0.028(3) Uani 0.337(9) d PD C 2
Mo6' Mo 0.4694(4) -0.7220(3) -0.0840(4) 0.025(2) Uani 0.337(9) d PD C 2
C71' C 0.5118(12) -0.5989(13) -0.0020(7) 0.032(5) Uiso 0.337(9) d PD C 2
C72' C 0.5355(15) -0.5580(13) -0.0085(9) 0.037(5) Uiso 0.337(9) d PD C 2
H72' H 0.5374 -0.5528 -0.0324 0.044 Uiso 0.337(9) calc PR . 2
C73' C 0.5561(16) -0.5252(13) 0.0209(10) 0.054(6) Uiso 0.337(9) d PD C 2
H73' H 0.5695 -0.4955 0.0164 0.065 Uiso 0.337(9) calc PR . 2
C74' C 0.557(2) -0.5353(15) 0.0564(12) 0.044(6) Uiso 0.337(9) d PD C 2
C75' C 0.5340(16) -0.5763(13) 0.0647(10) 0.060(8) Uiso 0.337(9) d PD C 2
H75' H 0.5326 -0.5820 0.0888 0.072 Uiso 0.337(9) calc PR . 2
C76' C 0.5139(14) -0.6067(13) 0.0346(8) 0.041(5) Uiso 0.337(9) d PD C 2
H76' H 0.4999 -0.6362 0.0389 0.050 Uiso 0.337(9) calc PR . 2
O7' O 0.5752(13) -0.5018(11) 0.0854(9) 0.088(12) Uiso 0.337(9) d PD C 2
C77' C 0.600(2) -0.4605(18) 0.0795(19) 0.065(7) Uiso 0.337(9) d PD C 2
H77D H 0.6103 -0.4398 0.1021 0.098 Uiso 0.337(9) calc PR . 2
H77E H 0.5776 -0.4420 0.0577 0.098 Uiso 0.337(9) calc PR . 2
H77F H 0.6280 -0.4711 0.0745 0.098 Uiso 0.337(9) calc PR . 2
N7' N 0.4893(9) -0.6331(11) -0.0317(7) 0.024(9) Uiso 0.337(9) d PD C 2
C4' C 0.4459(12) -0.6501(16) -0.0354(12) 0.042(14) Uiso 0.337(9) d PD C 2
H4' H 0.4281 -0.6341 -0.0228 0.050 Uiso 0.337(9) calc PR . 2
N8' N 0.4267(8) -0.6905(13) -0.0572(8) 0.028(9) Uiso 0.337(9) d PD C 2
C81' C 0.3768(10) -0.7039(13) -0.0667(12) 0.034(11) Uiso 0.337(9) d PD C 2
C82' C 0.3639(12) -0.7503(14) -0.0733(15) 0.060(14) Uiso 0.337(9) d PD C 2
H82' H 0.3879 -0.7748 -0.0691 0.072 Uiso 0.337(9) calc PR . 2
C83' C 0.3135(12) -0.7633(13) -0.0866(14) 0.059(14) Uiso 0.337(9) d PD C 2
H83' H 0.3027 -0.7958 -0.0937 0.071 Uiso 0.337(9) calc PR . 2
C84' C 0.2834(13) -0.7283(15) -0.0884(18) 0.090(19) Uiso 0.337(9) d PD C 2
C85' C 0.2912(14) -0.6817(15) -0.0834(19) 0.10(2) Uiso 0.337(9) d PD C 2
H85' H 0.2663 -0.6577 -0.0898 0.124 Uiso 0.337(9) calc PR . 2
C86' C 0.3433(12) -0.6707(14) -0.0668(15) 0.067(15) Uiso 0.337(9) d PD C 2
H86' H 0.3538 -0.6395 -0.0558 0.080 Uiso 0.337(9) calc PR . 2
O8' O 0.2315(14) -0.7414(17) -0.0979(18) 0.16(2) Uiso 0.337(9) d PD C 2
C87' C 0.197(2) -0.702(3) -0.116(3) 0.20(2) Uiso 0.337(9) d PD C 2
H87D H 0.1637 -0.7138 -0.1213 0.300 Uiso 0.337(9) calc PR . 2
H87E H 0.1995 -0.6933 -0.1400 0.300 Uiso 0.337(9) calc PR . 2
H87F H 0.2039 -0.6739 -0.0993 0.300 Uiso 0.337(9) calc PR . 2
C91 C 0.3855(8) -1.0143(10) -0.2767(7) 0.042(6) Uiso 0.624(14) d PD D 1
C92 C 0.3762(10) -1.0618(9) -0.2841(8) 0.065(8) Uiso 0.624(14) d PD D 1
H92 H 0.3997 -1.0829 -0.2871 0.078 Uiso 0.624(14) calc PR D 1
C93 C 0.3299(10) -1.0796(10) -0.2873(9) 0.075(8) Uiso 0.624(14) d PD D 1
H93 H 0.3224 -1.1132 -0.2928 0.090 Uiso 0.624(14) calc PR D 1
C94 C 0.2983(9) -1.0519(10) -0.2830(8) 0.065(8) Uiso 0.624(14) d PD D 1
C95 C 0.3071(10) -1.0074(11) -0.2726(9) 0.067(7) Uiso 0.624(14) d PD D 1
H95 H 0.2842 -0.9887 -0.2666 0.080 Uiso 0.624(14) calc PR D 1
C96 C 0.3522(8) -0.9863(9) -0.2700(7) 0.046(7) Uiso 0.624(14) d PD D 1
H96 H 0.3587 -0.9527 -0.2637 0.055 Uiso 0.624(14) calc PR D 1
O9 O 0.2510(8) -1.0751(7) -0.2898(6) 0.091(7) Uiso 0.624(14) d PD D 1
C97 C 0.2136(12) -1.0420(12) -0.2883(12) 0.071(10) Uiso 0.624(14) d PD D 1
H97A H 0.1836 -1.0604 -0.2930 0.107 Uiso 0.624(14) calc PR D 1
H97B H 0.2074 -1.0167 -0.3077 0.107 Uiso 0.624(14) calc PR D 1
H97C H 0.2245 -1.0267 -0.2632 0.107 Uiso 0.624(14) calc PR D 1
C91' C 0.3785(11) -0.9849(17) -0.2794(11) 0.053(12) Uiso 0.376(14) d PD D 2
C92' C 0.3466(14) -1.0189(16) -0.2987(13) 0.084(16) Uiso 0.376(14) d PD D 2
H92' H 0.3538 -1.0421 -0.3142 0.100 Uiso 0.376(14) calc PR D 2
C93' C 0.3007(15) -1.0188(16) -0.2947(14) 0.075(8) Uiso 0.376(14) d PD D 2
H93' H 0.2774 -1.0432 -0.3071 0.090 Uiso 0.376(14) calc PR D 2
C94' C 0.2907(13) -0.9867(14) -0.2751(12) 0.056(13) Uiso 0.376(14) d PD D 2
C95' C 0.3185(12) -0.9515(14) -0.2580(13) 0.067(7) Uiso 0.376(14) d PD D 2
H95' H 0.3092 -0.9282 -0.2437 0.080 Uiso 0.376(14) calc PR D 2
C96' C 0.3646(13) -0.9490(15) -0.2614(13) 0.070(14) Uiso 0.376(14) d PD D 2
H96' H 0.3855 -0.9220 -0.2509 0.084 Uiso 0.376(14) calc PR D 2
O9' O 0.2450(12) -0.9940(14) -0.2688(12) 0.117(15) Uiso 0.376(14) d PD D 2
C97' C 0.229(3) -1.045(3) -0.272(3) 0.18(5) Uiso 0.376(14) d PD D 2
H97D H 0.1992 -1.0473 -0.2674 0.263 Uiso 0.376(14) calc PR D 2
H97E H 0.2545 -1.0649 -0.2539 0.263 Uiso 0.376(14) calc PR D 2
H97F H 0.2227 -1.0566 -0.2980 0.263 Uiso 0.376(14) calc PR D 2
C101 C 0.5014(5) -1.0030(5) -0.1663(5) 0.046(4) Uiso 1 d . . .
C102 C 0.4577(6) -1.0166(6) -0.1704(5) 0.059(4) Uiso 1 d . . .
H102 H 0.4333 -1.0166 -0.1954 0.071 Uiso 1 calc R . .
C103 C 0.4445(7) -1.0308(6) -0.1411(5) 0.068(5) Uiso 1 d . . .
H103 H 0.4116 -1.0393 -0.1462 0.082 Uiso 1 calc R . .
C104 C 0.4775(7) -1.0328(6) -0.1059(6) 0.069(5) Uiso 1 d . . .
C105 C 0.5239(10) -1.0159(9) -0.0998(8) 0.120(8) Uiso 1 d . . .
H105 H 0.5478 -1.0140 -0.0747 0.144 Uiso 1 calc R . .
C106 C 0.5353(9) -1.0019(8) -0.1296(7) 0.108(7) Uiso 1 d . . .
H106 H 0.5674 -0.9913 -0.1250 0.129 Uiso 1 calc R . .
C107 C 0.4239(7) -1.0632(7) -0.0783(6) 0.084(6) Uiso 1 d . . .
H10A H 0.4237 -1.0707 -0.0534 0.126 Uiso 1 calc R . .
H10B H 0.4166 -1.0928 -0.0939 0.126 Uiso 1 calc R . .
H10C H 0.3993 -1.0383 -0.0907 0.126 Uiso 1 calc R . .
Mo4 Mo 0.4721(4) -0.4291(2) -0.28498(19) 0.0280(13) Uani 0.50 d PD . -1
N11 N 0.5085(7) -0.3782(7) -0.3065(7) 0.031(5) Uiso 0.50 d PD E -1
C111 C 0.4894(10) -0.3561(9) -0.3431(9) 0.042(8) Uiso 0.50 d PD E -1
C112 C 0.4934(10) -0.3095(9) -0.3506(9) 0.050(8) Uiso 0.50 d PD E -1
H112 H 0.5082 -0.2875 -0.3301 0.060 Uiso 0.50 calc PR E -1
C113 C 0.4759(14) -0.2912(13) -0.3885(11) 0.080(13) Uiso 0.50 d PD E -1
H113 H 0.4826 -0.2583 -0.3926 0.096 Uiso 0.50 calc PR E -1
C114 C 0.4516(13) -0.3176(12) -0.4168(10) 0.095(13) Uiso 0.50 d PD E -1
C115 C 0.4486(13) -0.3648(13) -0.4100(10) 0.088(9) Uiso 0.50 d PD E -1
H115 H 0.4318 -0.3851 -0.4312 0.106 Uiso 0.50 calc PR E -1
C116 C 0.4675(11) -0.3873(11) -0.3749(9) 0.069(10) Uiso 0.50 d PD E -1
H116 H 0.4659 -0.4217 -0.3722 0.083 Uiso 0.50 calc PR E -1
O11 O 0.4128(11) -0.2891(13) -0.4519(10) 0.135(13) Uiso 0.50 d PD E -1
C117 C 0.455(2) -0.260(2) -0.4661(17) 0.20(3) Uiso 0.50 d PD E -1
H11A H 0.4382 -0.2393 -0.4883 0.294 Uiso 0.50 calc PR E -1
H11B H 0.4748 -0.2842 -0.4725 0.294 Uiso 0.50 calc PR E -1
H11C H 0.4767 -0.2392 -0.4453 0.294 Uiso 0.50 calc PR E -1
C6 C 0.4476(9) -0.3533(9) -0.2407(8) 0.035(7) Uiso 0.50 d PD F -1
H6 H 0.4297 -0.3281 -0.2349 0.042 Uiso 0.50 calc PR F -1
N12 N 0.4307(6) -0.3740(6) -0.2742(7) 0.032(6) Uiso 0.50 d PD F -1
C121 C 0.3831(9) -0.3583(11) -0.2975(10) 0.038(8) Uiso 0.50 d PD F -1
C122 C 0.3466(8) -0.3500(9) -0.2833(8) 0.034(7) Uiso 0.50 d PD F -1
H122 H 0.3554 -0.3531 -0.2568 0.040 Uiso 0.50 calc PR F -1
C123 C 0.3013(13) -0.338(2) -0.3038(13) 0.089(11) Uiso 0.50 d PD F -1
H123 H 0.2778 -0.3342 -0.2930 0.106 Uiso 0.50 calc PR F -1
C124 C 0.2899(8) -0.3326(9) -0.3423(7) 0.027(6) Uiso 0.50 d PD F -1
C125 C 0.3248(10) -0.3399(12) -0.3594(10) 0.066(7) Uiso 0.50 d PD F -1
H125 H 0.3172 -0.3363 -0.3858 0.079 Uiso 0.50 calc PR F -1
C126 C 0.3709(8) -0.3526(9) -0.3334(8) 0.036(7) Uiso 0.50 d PD F -1
H126 H 0.3955 -0.3574 -0.3430 0.043 Uiso 0.50 calc PR F -1
O12 O 0.2436(6) -0.3173(7) -0.3704(6) 0.047(5) Uiso 0.50 d PD F -1
C127 C 0.2055(9) -0.3095(12) -0.3585(10) 0.059(9) Uiso 0.50 d PD F -1
H12A H 0.1764 -0.2992 -0.3801 0.088 Uiso 0.50 calc PR F -1
H12B H 0.2147 -0.2840 -0.3390 0.088 Uiso 0.50 calc PR F -1
H12C H 0.1985 -0.3399 -0.3479 0.088 Uiso 0.50 calc PR F -1
Mo4B Mo 0.5270(4) -0.4256(2) -0.23025(18) 0.0299(15) Uani 0.50 d PD . -1
N11B N 0.4910(7) -0.3681(7) -0.2143(7) 0.039(6) Uiso 0.50 d PD F -1
C11O C 0.5069(10) -0.3408(9) -0.1801(9) 0.050(8) Uiso 0.50 d PD F -1
C11P C 0.4976(11) -0.2939(9) -0.1765(9) 0.053(8) Uiso 0.50 d PD F -1
H11R H 0.4770 -0.2765 -0.1983 0.064 Uiso 0.50 calc PR F -1
C11Q C 0.5175(12) -0.2686(12) -0.1411(10) 0.074(11) Uiso 0.50 d PD F -1
H11S H 0.5078 -0.2359 -0.1393 0.088 Uiso 0.50 calc PR F -1
C11R C 0.5480(13) -0.2897(11) -0.1119(9) 0.055(10) Uiso 0.50 d PD F -1
C11T C 0.5575(13) -0.3368(12) -0.1139(10) 0.088(9) Uiso 0.50 d PD F -1
H11T H 0.5787 -0.3525 -0.0915 0.106 Uiso 0.50 calc PR F -1
C11U C 0.5387(11) -0.3643(11) -0.1466(9) 0.057(9) Uiso 0.50 d PD F -1
H11U H 0.5467 -0.3979 -0.1467 0.069 Uiso 0.50 calc PR F -1
O11B O 0.5671(10) -0.2591(10) -0.0746(8) 0.100(9) Uiso 0.50 d PD F -1
C11V C 0.5620(18) -0.3055(14) -0.0444(12) 0.105(15) Uiso 0.50 d PD F -1
H11V H 0.5728 -0.2929 -0.0184 0.157 Uiso 0.50 calc PR F -1
H11W H 0.5824 -0.3333 -0.0450 0.157 Uiso 0.50 calc PR F -1
H11X H 0.5280 -0.3161 -0.0529 0.157 Uiso 0.50 calc PR F -1
C6'A C 0.5525(9) -0.3628(9) -0.2813(8) 0.042(8) Uiso 0.50 d PD E -1
H6'A H 0.5710 -0.3411 -0.2898 0.051 Uiso 0.50 calc PR E -1
N12B N 0.5703(6) -0.3767(7) -0.2456(8) 0.036(6) Uiso 0.50 d PD E -1
C12O C 0.6193(9) -0.3633(10) -0.2248(9) 0.049(8) Uiso 0.50 d PD E -1
C12P C 0.6551(9) -0.3653(12) -0.2405(9) 0.062(9) Uiso 0.50 d PD E -1
H12R H 0.6457 -0.3760 -0.2660 0.075 Uiso 0.50 calc PR E -1
C12Q C 0.7008(12) -0.3530(15) -0.2216(11) 0.089(11) Uiso 0.50 d PD E -1
H12S H 0.7246 -0.3559 -0.2324 0.106 Uiso 0.50 calc PR E -1
C12R C 0.7123(10) -0.3358(14) -0.1853(9) 0.047(9) Uiso 0.50 d PD E -1
C12T C 0.6790(10) -0.3332(12) -0.1663(10) 0.066(7) Uiso 0.50 d PD E -1
H12T H 0.6871 -0.3218 -0.1411 0.079 Uiso 0.50 calc PR E -1
C12U C 0.6328(10) -0.3499(13) -0.1902(10) 0.057(11) Uiso 0.50 d PD E -1
H12U H 0.6090 -0.3515 -0.1795 0.068 Uiso 0.50 calc PR E -1
O12B O 0.7608(9) -0.3199(13) -0.1595(10) 0.136(12) Uiso 0.50 d PD E -1
C12V C 0.7977(3) -0.3228(3) -0.1734(2) 0.16(2) Uiso 0.50 d PD E -1
H12V H 0.8282 -0.3109 -0.1540 0.236 Uiso 0.50 calc PR E -1
H12W H 0.7891 -0.3026 -0.1962 0.236 Uiso 0.50 calc PR E -1
H12X H 0.8017 -0.3568 -0.1796 0.236 Uiso 0.50 calc PR E -1
C301 C 0.6719(3) -0.6312(3) -0.2300(2) 0.031(3) Uiso 1 d R . .
C302 C 0.6294(3) -0.6080(3) -0.2598(2) 0.037(3) Uiso 1 d R . .
C303 C 0.6086(3) -0.5674(3) -0.2520(2) 0.037(3) Uiso 1 d R . .
H303 H 0.6217 -0.5535 -0.2274 0.044 Uiso 1 calc R . .
C304 C 0.5673(5) -0.5455(5) -0.2806(4) 0.038(4) Uiso 1 d . . .
C305 C 0.5488(5) -0.5676(5) -0.3159(4) 0.040(4) Uiso 1 d . . .
H305 H 0.5206 -0.5543 -0.3351 0.048 Uiso 1 calc R . .
C306 C 0.5698(5) -0.6077(5) -0.3236(4) 0.036(3) Uiso 1 d . . .
C307 C 0.6096(5) -0.6293(5) -0.2963(4) 0.036(3) Uiso 1 d . . .
H307 H 0.6235 -0.6581 -0.3018 0.043 Uiso 1 calc R . .
C308 C 0.5464(5) -0.5024(5) -0.2695(4) 0.041(4) Uiso 1 d . . .
C309 C 0.5471(5) -0.6324(5) -0.3619(4) 0.046(4) Uiso 1 d . . .
C401 C 0.6716(5) -0.7283(5) -0.1646(4) 0.035(3) Uiso 1 d . . .
C402 C 0.6278(5) -0.7534(5) -0.1618(4) 0.037(3) Uiso 1 d . . .
C403 C 0.6093(5) -0.7948(5) -0.1833(4) 0.040(4) Uiso 1 d . . .
H403 H 0.6235 -0.8073 -0.1998 0.048 Uiso 1 calc R . .
C404 C 0.5687(6) -0.8181(5) -0.1800(5) 0.053(4) Uiso 1 d . . .
C405 C 0.5477(6) -0.7978(5) -0.1569(4) 0.052(4) Uiso 1 d . . .
H405 H 0.5204 -0.8133 -0.1547 0.062 Uiso 1 calc R . .
C406 C 0.5660(5) -0.7549(5) -0.1368(4) 0.038(3) Uiso 1 d . . .
C407 C 0.6062(5) -0.7335(5) -0.1390(4) 0.036(3) Uiso 1 d . . .
H407 H 0.6194 -0.7048 -0.1248 0.044 Uiso 1 calc R . .
C408 C 0.5426(5) -0.7318(5) -0.1135(4) 0.043(4) Uiso 1 d . . .
C409 C 0.5466(6) -0.8620(6) -0.2034(5) 0.054(4) Uiso 1 d . . .
N1S N 0.5628(9) -0.1997(10) -0.4016(7) 0.150(9) Uiso 1 d . G 1
C1S C 0.5637(14) -0.2484(15) -0.4067(11) 0.079(11) Uiso 0.50 d P G 1
C2S C 0.5564(17) -0.2982(17) -0.4183(14) 0.107(10) Uiso 0.50 d P G 1
C1S' C 0.5512(16) -0.1741(17) -0.3831(14) 0.097(14) Uiso 0.50 d P G 1
C2S' C 0.5405(17) -0.1596(17) -0.3460(14) 0.107(10) Uiso 0.50 d P G 1
N2S N 0.7690(8) -0.2703(9) -0.2503(7) 0.142(8) Uiso 1 d . . .
C3S C 0.7739(12) -0.3113(13) -0.2594(9) 0.151(11) Uiso 1 d . . .
C4S C 0.7860(15) -0.3641(16) -0.2658(12) 0.206(16) Uiso 1 d . . .
N3S N 0.8989(6) -0.1008(6) -0.4434(5) 0.083(5) Uiso 1 d . . .
C5S C 0.8633(10) -0.0807(9) -0.4569(7) 0.109(8) Uiso 1 d . . .
C6S C 0.8154(12) -0.0540(12) -0.4771(10) 0.165(12) Uiso 1 d . . .
N4S N 0.8173(6) -0.0808(6) -0.3842(5) 0.089(5) Uiso 1 d . . .
C7S C 0.8582(7) -0.0881(6) -0.3676(6) 0.071(5) Uiso 1 d . . .
C8S C 0.9080(7) -0.0944(7) -0.3447(6) 0.081(6) Uiso 1 d . . .
N5S N 1.1965(13) -0.1723(13) -0.3361(11) 0.102(11) Uiso 0.50 d P H 1
C9S C 1.2340(13) -0.1787(12) -0.3461(10) 0.064(9) Uiso 0.50 d P H 1
C10S C 1.2694(13) -0.1812(13) -0.3535(10) 0.067(10) Uiso 0.50 d P H 1
C53S C 0.277(2) -0.514(2) -0.0974(18) 0.039(15) Uiso 0.25 d P I 1
Cl7 Cl 0.2870(8) -0.4758(8) -0.1046(7) 0.083(6) Uiso 0.25 d P I 1
Cl8 Cl 0.2899(10) -0.5426(10) -0.0529(8) 0.118(8) Uiso 0.25 d P I 1
N6S N 0.281(3) -0.483(3) -0.078(2) 0.11(3) Uiso 0.25 d P J 2
C11S C 0.260(4) -0.544(4) -0.104(3) 0.08(3) Uiso 0.25 d P J 2
C12S C 0.269(3) -0.554(3) -0.117(2) 0.05(2) Uiso 0.25 d P J 2
N7S N 0.3957(7) -0.4618(6) -0.3470(6) 0.026(6) Uiso 0.521(19) d PD K 1
C13S C 0.3610(13) -0.4659(16) -0.3397(13) 0.102(14) Uiso 0.521(19) d PD K 1
C14S C 0.3189(15) -0.4716(18) -0.3267(15) 0.107(16) Uiso 0.521(19) d PD K 1
N8S N 0.2809(11) -0.4427(11) -0.2575(9) 0.093(10) Uiso 0.57(2) d PD L 2
C15S C 0.2948(12) -0.4564(12) -0.2800(9) 0.075(10) Uiso 0.57(2) d PD L 2
C16S C 0.3064(11) -0.4725(11) -0.3136(8) 0.054(8) Uiso 0.57(2) d PD L 2
N9S N 0.2867(13) -0.4415(13) -0.4310(10) 0.081(13) Uiso 0.41(2) d PD M 3
C17S C 0.3188(14) -0.4624(15) -0.4083(12) 0.074(14) Uiso 0.41(2) d PD M 3
C18S C 0.3665(12) -0.4645(12) -0.3734(11) 0.046(10) Uiso 0.41(2) d PD M 3
C19S C 0.3306(13) -0.9100(13) -0.3607(10) 0.122(11) Uiso 0.80 d P . .
N10S N 0.2005(13) -0.3965(13) -0.1509(10) 0.098(11) Uiso 0.50 d P . 1
C20S C 0.3658(13) -0.9169(12) -0.3695(10) 0.065(10) Uiso 0.50 d P N 1
N11S N 0.343(2) -0.977(2) -0.3810(18) 0.098(18) Uiso 0.30 d P N 2
C21S C 0.336(2) -0.948(2) -0.3699(17) 0.058(15) Uiso 0.30 d P N 2
N12S N 0.4014(16) -0.4445(15) -0.4482(13) 0.120(13) Uiso 0.50 d P . .
C23S C 0.4300(19) -0.4678(19) -0.4239(16) 0.113(16) Uiso 0.50 d P . .
C24S C 0.4679(12) -0.4922(12) -0.3925(10) 0.060(9) Uiso 0.50 d P . .
N13S N 0.152(2) -0.588(3) -0.1059(19) 0.20(3) Uiso 0.50 d P . .
C25S C 0.141(3) -0.626(3) -0.115(2) 0.16(3) Uiso 0.50 d P . .
C26S C 0.087(5) -0.644(4) -0.111(3) 0.32(6) Uiso 0.50 d P . .
C51S C 0.4274(16) -0.8065(16) -0.2012(13) 0.093(13) Uiso 0.50 d P . 1
Cl1 Cl 0.8775(7) -0.2755(7) -0.2255(5) 0.153(6) Uiso 0.50 d P . 1
Cl2 Cl 0.4151(6) -0.8639(7) -0.1779(5) 0.153(6) Uiso 0.50 d P . 1
N14S N 0.3876(10) -0.7791(10) -0.1563(8) 0.061(7) Uiso 0.50 d P . 2
C27S C 0.3940(12) -0.7725(11) -0.1808(10) 0.054(8) Uiso 0.50 d P . 2
C28S C 0.910(2) -0.2599(19) -0.2108(15) 0.107(15) Uiso 0.50 d P . 2
N15S N 0.4003(11) -0.9054(11) -0.2042(10) 0.073(9) Uiso 0.50 d P O 3
C29S C 0.4206(12) -0.9055(12) -0.1731(11) 0.051(8) Uiso 0.50 d P O 3
C30S C 0.4423(16) -0.8975(16) -0.1328(13) 0.094(13) Uiso 0.50 d P O 3
C52S C 0.5386(15) -0.6822(15) -0.2461(12) 0.160(14) Uiso 0.80 d P . .
Cl3 Cl 0.5000 -0.6320(11) -0.2500 0.102(8) Uiso 0.30 d SP . .
Cl4 Cl 0.5038(10) -0.7302(10) -0.2325(7) 0.115(8) Uiso 0.25 d P . .
Cl5 Cl 0.4951(10) -0.6528(10) -0.2271(8) 0.114(8) Uiso 0.25 d P . .
Cl6 Cl 0.4989(17) -0.7036(17) -0.2122(14) 0.117(14) Uiso 0.15 d P . .
N16S N 1.0385(17) -0.6193(15) -0.1945(13) 0.122(14) Uiso 0.50 d P . .
C31S C 1.0067(15) -0.6226(14) -0.2177(13) 0.073(11) Uiso 0.50 d P . .
C32S C 1.0000 -0.608(2) -0.2500 0.23(3) Uiso 1 d S . .
N17S N 0.793(2) -0.4919(18) -0.0029(17) 0.143(19) Uiso 0.50 d P . .
C33S C 0.818(3) -0.496(2) 0.021(3) 0.13(2) Uiso 0.50 d P . .
C34S C 0.820(4) -0.505(4) 0.044(3) 0.26(6) Uiso 0.50 d P . .
N18S N 0.262(4) -0.627(4) 0.014(3) 0.32(5) Uiso 0.50 d P . .
C35S C 0.302(2) -0.642(2) 0.0278(17) 0.127(18) Uiso 0.50 d P . .
C36S C 0.2895(12) -0.3364(12) -0.4374(10) 0.059(9) Uiso 0.50 d P . .
N19S N 0.313(2) -0.829(2) 0.0101(17) 0.17(2) Uiso 0.50 d P . .
C37S C 0.343(6) -0.811(6) 0.011(4) 0.35(8) Uiso 0.50 d P . .
C38S C 0.350(3) -0.864(3) 0.023(2) 0.18(3) Uiso 0.50 d P . .

loop_
_atom_site_aniso_label
_atom_site_aniso_U_11
_atom_site_aniso_U_22
_atom_site_aniso_U_33
_atom_site_aniso_U_23
_atom_site_aniso_U_13
_atom_site_aniso_U_12
Mo1 0.0250(7) 0.0368(7) 0.0299(9) -0.0004(6) 0.0001(7) -0.0013(5)
Mo2 0.0209(6) 0.0397(7) 0.0382(10) -0.0037(6) 0.0013(7) 0.0025(5)
Mo3 0.0376(7) 0.0335(7) 0.0433(10) 0.0045(6) 0.0077(7) 0.0040(6)
Mo5 0.0247(17) 0.043(4) 0.0218(19) -0.001(3) 0.0014(14) -0.002(2)
Mo6 0.0275(14) 0.042(3) 0.028(2) 0.005(2) 0.0073(14) -0.001(2)
Mo5' 0.028(4) 0.029(6) 0.025(4) 0.001(5) 0.009(3) 0.001(4)
Mo6' 0.024(3) 0.028(5) 0.022(3) -0.006(4) 0.008(2) -0.003(4)
Mo4 0.0301(18) 0.0289(19) 0.022(4) 0.002(2) 0.006(3) 0.0020(15)
Mo4B 0.0303(18) 0.0315(19) 0.023(5) 0.001(2) 0.005(4) -0.0027(14)

loop_
_atom_type_symbol
_atom_type_description
_atom_type_scat_dispersion_real
_atom_type_scat_dispersion_imag
_atom_type_scat_source
C C 0.0033 0.0016 'International Tables Vol C Tables 4.2.6.8 and 6.1.1.4'
H H 0.0000 0.0000 'International Tables Vol C Tables 4.2.6.8 and 6.1.1.4'
N N 0.0061 0.0033 'International Tables Vol C Tables 4.2.6.8 and 6.1.1.4'
O O 0.0106 0.0060 'International Tables Vol C Tables 4.2.6.8 and 6.1.1.4'
Mo Mo -1.6832 0.6857 'International Tables Vol C Tables 4.2.6.8 and 6.1.1.4'
Cl Cl 0.1484 0.1585 'International Tables Vol C Tables 4.2.6.8 and 6.1.1.4'

loop_
_geom_angle_atom_site_label_1
_geom_angle_atom_site_label_2
_geom_angle_atom_site_label_3
_geom_angle
_geom_angle_site_symmetry_1
_geom_angle_site_symmetry_3
Mo2 Mo1 N3 92.5(3) . .
Mo2 Mo1 N1 93.3(3) . .
N3 Mo1 N1 93.3(4) . .
Mo2 Mo1 O303 91.3(2) . .
N3 Mo1 O303 91.1(4) . .
N1 Mo1 O303 173.5(4) . .
Mo2 Mo1 O301 92.0(2) . .
N3 Mo1 O301 174.7(4) . .
N1 Mo1 O301 89.2(4) . .
O303 Mo1 O301 86.1(3) . .
Mo1 Mo2 N4 92.5(3) . .
Mo1 Mo2 N2 91.6(3) . .
N4 Mo2 N2 92.5(4) . .
Mo1 Mo2 O302 91.6(2) . .
N4 Mo2 O302 174.0(4) . .
N2 Mo2 O302 91.7(4) . .
Mo1 Mo2 O304 91.5(2) . .
N4 Mo2 O304 89.7(4) . .
N2 Mo2 O304 176.2(4) . .
O302 Mo2 O304 85.9(3) . .
O309 Mo3 Mo3 92.3(3) . 2_654
O309 Mo3 N10 88.3(4) . .
Mo3 Mo3 N10 92.8(3) 2_654 .
O309 Mo3 N9 172.1(4) . .
Mo3 Mo3 N9 93.5(4) 2_654 .
N10 Mo3 N9 96.8(5) . .
O309 Mo3 O310 85.6(4) . 2_654
Mo3 Mo3 O310 91.5(3) 2_654 2_654
N10 Mo3 O310 172.6(4) . 2_654
N9 Mo3 O310 88.9(5) . 2_654
C1 N1 C11 118.7(11) . .
C1 N1 Mo1 116.9(9) . .
C11 N1 Mo1 124.1(9) . .
C1 N2 C21' 121(3) . .
C1 N2 C21 114.3(14) . .
C21' N2 C21 14(3) . .
C1 N2 Mo2 117.8(9) . .
C21' N2 Mo2 121(3) . .
C21 N2 Mo2 127.3(13) . .
C2 N3 C31 116.8(12) . .
C2 N3 Mo1 116.8(10) . .
C31 N3 Mo1 126.2(9) . .
C2 N4 C41' 116(4) . .
C2 N4 C41 120(3) . .
C41' N4 C41 5(4) . .
C2 N4 Mo2 116.5(9) . .
C41' N4 Mo2 127(4) . .
C41 N4 Mo2 124(3) . .
C3 N5 C51 117.3(14) . .
C3 N5 Mo5' 109.7(12) . .
C51 N5 Mo5' 129.7(11) . .
C3 N5 Mo5 120.0(12) . .
C51 N5 Mo5 120.9(10) . .
Mo5' N5 Mo5 10.7(4) . .
C61' N6 C3 117.6(18) . .
C61' N6 C61 27.7(13) . .
C3 N6 C61 117.0(15) . .
C61' N6 Mo6' 119.8(16) . .
C3 N6 Mo6' 122.4(12) . .
C61 N6 Mo6' 115.0(12) . .
C61' N6 Mo6 126.8(15) . .
C3 N6 Mo6 113.6(11) . .
C61 N6 Mo6 127.1(12) . .
Mo6' N6 Mo6 13.5(3) . .
C5 N9 C91' 128(2) . .
C5 N9 C91 115.0(16) . .
C91' N9 C91 32.5(15) . .
C5 N9 Mo3 114.9(12) . .
C91' N9 Mo3 111.6(17) . .
C91 N9 Mo3 129.6(12) . .
C5 N10 C101 119.0(14) 2_654 .
C5 N10 Mo3 115.2(11) 2_654 .
C101 N10 Mo3 125.5(9) . .
C14 O1 C17 117.3(15) . .
C34 O3 C37 112.2(19) . .
C54 O5 C57 115.8(13) . .
C104 O10 C107 118.9(16) . .
C301 O301 Mo1 116.6(6) . .
C301 O302 Mo2 116.8(7) . .
C401 O303 Mo1 117.1(8) . .
C401 O304 Mo2 116.0(8) . .
C408 O305 Mo5' 112.3(9) . .
C408 O305 Mo5 122.1(9) . .
Mo5' O305 Mo5 11.7(4) . .
C408 O306 Mo6' 122.2(10) . .
C408 O306 Mo6 113.0(9) . .
Mo6' O306 Mo6 11.2(4) . .
C308 O307 Mo4B 112.2(9) . .
C308 O307 Mo4 122.8(9) . 2_654
Mo4B O307 Mo4 14.7(2) . 2_654
C308 O308 Mo4 120.9(9) . .
C308 O308 Mo4B 109.8(9) . 2_654
Mo4 O308 Mo4B 12.4(4) . 2_654
C409 O309 Mo3 117.2(10) . .
C409 O310 Mo3 115.3(9) . 2_654
C309 O311 Mo5 119.3(9) 2_654 .
C309 O311 Mo5' 110.1(9) 2_654 .
Mo5 O311 Mo5' 9.7(5) . .
C309 O312 Mo6 114.7(10) 2_654 .
C309 O312 Mo6' 122.9(10) 2_654 .
Mo6 O312 Mo6' 13.2(3) . .
N1 C1 N2 120.3(12) . .
N4 C2 N3 121.6(14) . .
N5 C3 N6 121.3(17) . .
N9 C5 N10 123.5(17) . 2_654
C16 C11 C12 119.0(14) . .
C16 C11 N1 119.5(13) . .
C12 C11 N1 121.5(14) . .
C13 C12 C11 118.7(16) . .
C14 C13 C12 122.0(17) . .
C13 C14 C15 120.9(16) . .
C13 C14 O1 117.7(15) . .
C15 C14 O1 121.4(15) . .
C14 C15 C16 116.5(16) . .
C11 C16 C15 122.8(15) . .
C26 C21 C22 119(2) . .
C26 C21 N2 122(3) . .
C22 C21 N2 119(2) . .
C23 C22 C21 120(2) . .
C22 C23 C24 119(3) . .
C25 C24 C23 122(2) . .
C25 C24 O2 122(2) . .
C23 C24 O2 115(2) . .
C24 C25 C26 116(2) . .
C21 C26 C25 122(2) . .
C27 O2 C24 116(2) . .
N2 C21' C26' 118(3) . .
N2 C21' C22' 122(3) . .
C26' C21' C22' 118(3) . .
C23' C22' C21' 120(3) . .
C22' C23' C24' 121(3) . .
C25' C24' C23' 121(3) . .
C25' C24' O2' 120(3) . .
C23' C24' O2' 118(3) . .
C24' C25' C26' 117(3) . .
C21' C26' C25' 122(3) . .
C27' O2' C24' 117(3) . .
C32 C31 C36 118.3(16) . .
C32 C31 N3 120.1(13) . .
C36 C31 N3 121.5(14) . .
C31 C32 C33 118.9(16) . .
C34 C33 C32 120.2(19) . .
C33 C34 C35 124(2) . .
C33 C34 O3 125.6(19) . .
C35 C34 O3 110.5(17) . .
C34 C35 C36 116.7(18) . .
C35 C36 C31 121.9(16) . .
C46 C41 C42 117.5(18) . .
C46 C41 N4 122(4) . .
C42 C41 N4 120(3) . .
C43 C42 C41 120(2) . .
C44 C43 C42 122(2) . .
C43 C44 O4 125(2) . .
C43 C44 C45 117(2) . .
O4 C44 C45 117(2) . .
C46 C45 C44 119(2) . .
C41 C46 C45 124(2) . .
C44 O4 C47 115.9(19) . .
C46' C41' N4 122(4) . .
C46' C41' C42' 118(2) . .
N4 C41' C42' 120(4) . .
C43' C42' C41' 121(3) . .
C44' C43' C42' 120(2) . .
C43' C44' O4' 119(2) . .
C43' C44' C45' 119(2) . .
O4' C44' C45' 122(3) . .
C46' C45' C44' 118(2) . .
C41' C46' C45' 123(2) . .
C44' O4' C47' 117(3) . .
C56 C51 C52 119.1(16) . .
C56 C51 N5 121.4(14) . .
C52 C51 N5 119.2(15) . .
C51 C52 C53 121(2) . .
C54 C53 C52 117(2) . .
C55 C54 C53 122.8(18) . .
C55 C54 O5 124.9(15) . .
C53 C54 O5 112.1(16) . .
C54 C55 C56 117.7(14) . .
C51 C56 C55 122.0(14) . .
C66 C61 C62 121(3) . .
C66 C61 N6 123(2) . .
C62 C61 N6 116(2) . .
C61 C62 C63 117(3) . .
C64 C63 C62 122(3) . .
C63 C64 C65 120(3) . .
C63 C64 O6 123(3) . .
C65 C64 O6 116(3) . .
C64 C65 C66 115(3) . .
C61 C66 C65 123(3) . .
C67 O6 C64 117(3) . .
C66' C61' N6 118(3) . .
C66' C61' C62' 119(3) . .
N6 C61' C62' 123(3) . .
C63' C62' C61' 118(3) . .
C64' C63' C62' 121(3) . .
C63' C64' O6' 119(3) . .
C63' C64' C65' 120(3) . .
O6' C64' C65' 119(3) . .
C64' C65' C66' 115(3) . .
C61' C66' C65' 123(3) . .
C67' O6' C64' 119(3) . .
O311 Mo5 Mo6 88.3(5) . .
O311 Mo5 N7 95.1(6) . .
Mo6 Mo5 N7 93.0(6) . .
O311 Mo5 O305 86.6(5) . .
Mo6 Mo5 O305 90.0(4) . .
N7 Mo5 O305 176.6(7) . .
O311 Mo5 N5 171.2(6) . .
Mo6 Mo5 N5 89.1(4) . .
N7 Mo5 N5 93.4(7) . .
O305 Mo5 N5 85.0(5) . .
O311 Mo5 N3S 85.5(5) . 4_644
Mo6 Mo5 N3S 166.0(6) . 4_644
N7 Mo5 N3S 100.0(7) . 4_644
O305 Mo5 N3S 77.2(5) . 4_644
N5 Mo5 N3S 95.1(6) . 4_644
O312 Mo6 Mo5 94.8(4) . .
O312 Mo6 N8 95.1(6) . .
Mo5 Mo6 N8 93.3(7) . .
O312 Mo6 N6 163.2(5) . .
Mo5 Mo6 N6 95.8(5) . .
N8 Mo6 N6 97.2(7) . .
O312 Mo6 O306 83.8(4) . .
Mo5 Mo6 O306 93.1(4) . .
N8 Mo6 O306 173.5(7) . .
N6 Mo6 O306 82.6(5) . .
C76 C71 C72 118(2) . .
C76 C71 N7 123(2) . .
C72 C71 N7 118.3(17) . .
C73 C72 C71 119(2) . .
C72 C73 C74 120(2) . .
O7 C74 C73 116.1(19) . .
O7 C74 C75 121(2) . .
C73 C74 C75 123(3) . .
C76 C75 C74 115(3) . .
C75 C76 C71 124(2) . .
C74 O7 C77 118.4(17) . .
C4 N7 C71 116.7(17) . .
C4 N7 Mo5 117.1(18) . .
C71 N7 Mo5 124.4(13) . .
N7 C4 N8 120.2(19) . .
C4 N8 C81 118.4(19) . .
C4 N8 Mo6 115.8(13) . .
C81 N8 Mo6 125.8(19) . .
C82 C81 C86 119(2) . .
C82 C81 N8 120(2) . .
C86 C81 N8 120(2) . .
C81 C82 C83 120(2) . .
C84 C83 C82 116(3) . .
C83 C84 C85 130(3) . .
C83 C84 O8 118(2) . .
C85 C84 O8 112(2) . .
C84 C85 C86 113(3) . .
C81 C86 C85 122(3) . .
C87 O8 C84 115(3) . .
N5 Mo5' O305 93.6(8) . .
N5 Mo5' Mo6' 99.7(8) . .
O305 Mo5' Mo6' 93.7(7) . .
N5 Mo5' N7' 89.7(11) . .
O305 Mo5' N7' 171.7(11) . .
Mo6' Mo5' N7' 93.2(8) . .
N5 Mo5' O311 163.7(8) . .
O305 Mo5' O311 83.0(7) . .
Mo6' Mo5' O311 96.4(8) . .
N7' Mo5' O311 91.7(10) . .
O306 Mo6' N6 98.6(7) . .
O306 Mo6' Mo5' 89.8(6) . .
N6 Mo6' Mo5' 85.7(8) . .
O306 Mo6' N8' 172.6(11) . .
N6 Mo6' N8' 88.3(10) . .
Mo5' Mo6' N8' 93.5(9) . .
O306 Mo6' O312 87.3(6) . .
N6 Mo6' O312 170.1(7) . .
Mo5' Mo6' O312 86.4(7) . .
N8' Mo6' O312 86.3(10) . .
C76' C71' C72' 118(3) . .
C76' C71' N7' 122(3) . .
C72' C71' N7' 120(2) . .
C73' C72' C71' 118(3) . .
C74' C73' C72' 120(3) . .
C73' C74' O7' 121(3) . .
C73' C74' C75' 124(3) . .
O7' C74' C75' 115(3) . .
C76' C75' C74' 113(3) . .
C75' C76' C71' 126(3) . .
C74' O7' C77' 118(3) . .
C4' N7' C71' 117(2) . .
C4' N7' Mo5' 117(2) . .
C71' N7' Mo5' 125.2(18) . .
N7' C4' N8' 120(2) . .
C4' N8' C81' 121(2) . .
C4' N8' Mo6' 115.9(16) . .
C81' N8' Mo6' 122(2) . .
C82' C81' C86' 119(3) . .
C82' C81' N8' 119(3) . .
C86' C81' N8' 121(3) . .
C81' C82' C83' 120(3) . .
C84' C83' C82' 116(3) . .
C85' C84' C83' 130(3) . .
C85' C84' O8' 113(3) . .
C83' C84' O8' 118(3) . .
C84' C85' C86' 111(3) . .
C81' C86' C85' 122(3) . .
C87' O8' C84' 115(3) . .
C92 C91 C96 119(2) . .
C92 C91 N9 126(2) . .
C96 C91 N9 115(2) . .
C91 C92 C93 118(2) . .
C94 C93 C92 122(3) . .
C93 C94 C95 123(3) . .
C93 C94 O9 115(2) . .
C95 C94 O9 122(2) . .
C94 C95 C96 119(3) . .
C91 C96 C95 120(2) . .
C97 O9 C94 115(2) . .
C92' C91' C96' 120(3) . .
C92' C91' N9 120(3) . .
C96' C91' N9 121(3) . .
C91' C92' C93' 117(3) . .
C94' C93' C92' 121(3) . .
C93' C94' C95' 125(3) . .
C93' C94' O9' 117(3) . .
C95' C94' O9' 118(3) . .
C94' C95' C96' 117(3) . .
C91' C96' C95' 120(3) . .
C97' O9' C94' 113(3) . .
C102 C101 C106 115.9(17) . .
C102 C101 N10 123.7(16) . .
C106 C101 N10 120.3(16) . .
C101 C102 C103 124.5(18) . .
C104 C103 C102 120.1(18) . .
C103 C104 O10 126.4(17) . .
C103 C104 C105 117(2) . .
O10 C104 C105 116(2) . .
C106 C105 C104 120(3) . .
C105 C106 C101 122(2) . .
O308 Mo4 N12 175.5(7) . .
O308 Mo4 Mo4B 88.7(5) . .
N12 Mo4 Mo4B 93.6(7) . .
O308 Mo4 N11 92.0(7) . .
N12 Mo4 N11 91.8(8) . .
Mo4B Mo4 N11 92.2(7) . .
O308 Mo4 O307 86.6(4) . 2_654
N12 Mo4 O307 89.6(7) . 2_654
Mo4B Mo4 O307 87.8(4) . 2_654
N11 Mo4 O307 178.6(7) . 2_654
C6'A N11 C111 118.2(19) . .
C6'A N11 Mo4 115.3(17) . .
C111 N11 Mo4 126.2(15) . .
C112 C111 C116 116(3) . .
C112 C111 N11 126(3) . .
C116 C111 N11 118(2) . .
C111 C112 C113 122(3) . .
C114 C113 C112 122(3) . .
C113 C114 C115 116(3) . .
C113 C114 O11 115(3) . .
C115 C114 O11 124(3) . .
C114 C115 C116 126(3) . .
C115 C116 C111 116(3) . .
C114 O11 C117 96(2) . .
N12 C6 N11B 120(2) . .
C6 N12 C121 113(2) . .
C6 N12 Mo4 118.2(15) . .
C121 N12 Mo4 128.1(19) . .
C126 C121 C122 117(2) . .
C126 C121 N12 121(3) . .
C122 C121 N12 123(3) . .
C123 C122 C121 125(3) . .
C122 C123 C124 116(4) . .
C123 C124 C125 123(2) . .
C123 C124 O12 126(3) . .
C125 C124 O12 111(2) . .
C126 C125 C124 113(3) . .
C121 C126 C125 126(3) . .
C127 O12 C124 118(2) . .
O307 Mo4B N12B 91.5(7) . .
O307 Mo4B Mo4 95.2(5) . .
N12B Mo4B Mo4 94.5(7) . .
O307 Mo4B N11B 171.6(8) . .
N12B Mo4B N11B 92.4(9) . .
Mo4 Mo4B N11B 92.0(7) . .
O307 Mo4B O308 82.5(4) . 2_654
N12B Mo4B O308 168.7(8) . 2_654
Mo4 Mo4B O308 95.6(4) . 2_654
N11B Mo4B O308 92.3(7) . 2_654
C6 N11B C11O 114.3(19) . .
C6 N11B Mo4B 116.7(17) . .
C11O N11B Mo4B 129.0(16) . .
C11P C11O C11U 116(3) . .
C11P C11O N11B 126(3) . .
C11U C11O N11B 118(2) . .
C11O C11P C11Q 123(3) . .
C11R C11Q C11P 120(3) . .
C11Q C11R C11T 119(3) . .
C11Q C11R O11B 116(3) . .
C11T C11R O11B 124(3) . .
C11R C11T C11U 124(3) . .
C11T C11U C11O 118(3) . .
C11R O11B C11V 97(2) . .
N12B C6'A N11 123(2) . .
C6'A N12B C12O 115(2) . .
C6'A N12B Mo4B 115.5(15) . .
C12O N12B Mo4B 128.5(19) . .
C12U C12O C12P 117(2) . .
C12U C12O N12B 120(3) . .
C12P C12O N12B 122(3) . .
C12Q C12P C12O 123(3) . .
C12P C12Q C12R 116(4) . .
C12Q C12R C12T 125(3) . .
C12Q C12R O12B 125(3) . .
C12T C12R O12B 110(3) . .
C12U C12T C12R 110(3) . .
C12O C12U C12T 127(3) . .
C12V O12B C12R 116(2) . .
O302 C301 O301 122.8(8) . .
O302 C301 C302 121.8(6) . .
O301 C301 C302 115.4(5) . .
C303 C302 C307 120.0(6) . .
C303 C302 C301 120.8 . .
C307 C302 C301 119.2(6) . .
C302 C303 C304 120.6(6) . .
C305 C304 C303 117.7(11) . .
C305 C304 C308 125.2(13) . .
C303 C304 C308 117.1(12) . .
C306 C305 C304 121.5(14) . .
C305 C306 C307 121.4(14) . .
C305 C306 C309 120.0(13) . .
C307 C306 C309 118.3(12) . .
C306 C307 C302 118.7(11) . .
O307 C308 O308 123.0(12) . .
O307 C308 C304 121.3(13) . .
O308 C308 C304 115.7(13) . .
O312 C309 O311 122.4(14) 2_654 2_654
O312 C309 C306 118.1(13) 2_654 .
O311 C309 C306 119.5(12) 2_654 .
O304 C401 O303 124.0(12) . .
O304 C401 C402 121.1(12) . .
O303 C401 C402 114.9(11) . .
C407 C402 C403 121.6(12) . .
C407 C402 C401 119.4(12) . .
C403 C402 C401 119.0(12) . .
C402 C403 C404 118.3(13) . .
C405 C404 C403 119.3(14) . .
C405 C404 C409 120.3(14) . .
C403 C404 C409 120.2(13) . .
C404 C405 C406 121.0(14) . .
C407 C406 C405 119.5(13) . .
C407 C406 C408 119.0(12) . .
C405 C406 C408 121.5(12) . .
C406 C407 C402 120.2(13) . .
O305 C408 O306 121.8(12) . .
O305 C408 C406 118.8(12) . .
O306 C408 C406 119.3(13) . .
O309 C409 O310 123.4(14) . .
O309 C409 C404 117.5(14) . .
O310 C409 C404 119.1(13) . .
C1S' N1S C1S 136(4) . .
N1S C1S C2S 169(4) . .
N1S C1S' C2S' 155(5) . .
N2S C3S C4S 172(4) . .
C5S N3S Mo5 160.4(19) . 4_654
N3S C5S C6S 177(3) . .
N4S C7S C8S 175(2) . .
C10S C9S N5S 175(4) . .
Cl7 C53S Cl8 130(5) . .
C12S C11S N6S 126(10) . .
N7S C13S C14S 175(5) . .
N8S C15S C16S 172(4) . .
N9S C17S C18S 153(4) . .
C21S C19S N10S 128(5) . 4_544
N10S C19S C20S 170(4) 4_544 .
N11S C21S C19S 168(8) . .
N12S C23S C24S 174(5) . .
N13S C25S C26S 113(8) . .
Cl1 C51S Cl2 113(2) 3_445 .
N14S C27S C28S 171(4) . 3_445
N15S C29S C30S 170(4) . .
Cl6 C52S Cl3 91(3) 2_654 .
Cl5 C52S Cl4 85(3) 2_654 2_654
Cl3 C52S Cl4 102(2) . 2_654
Cl5 C52S Cl4 107(3) 2_654 .
Cl6 C52S Cl4 77(3) 2_654 .
Cl3 C52S Cl4 99(2) . .
Cl6 C52S Cl5 102(3) 2_654 .
Cl4 C52S Cl5 91(2) 2_654 .
Cl4 C52S Cl5 69.9(18) . .
Cl5 C52S Cl6 101(3) 2_654 .
Cl6 C52S Cl6 99(3) 2_654 .
Cl3 C52S Cl6 76.7(19) . .
Cl4 C52S Cl6 68(2) 2_654 .
N16S C31S C32S 125(5) . .
C31S C32S C31S 143(8) 2_754 .
C34S C33S N17S 134(10) . .
N18S C35S C36S 88(6) . 6_546
C37S N19S C38S 75(9) . .
N19S C37S C38S 63(9) . .

loop_
_geom_bond_atom_site_label_1
_geom_bond_atom_site_label_2
_geom_bond_distance
_geom_bond_site_symmetry_2
_geom_bond_publ_flag
Mo1 Mo2 2.0992(17) . y
Mo1 N3 2.101(12) . ?
Mo1 N1 2.113(10) . ?
Mo1 O303 2.115(8) . ?
Mo1 O301 2.117(9) . ?
Mo2 N4 2.111(12) . ?
Mo2 N2 2.112(11) . ?
Mo2 O302 2.137(9) . ?
Mo2 O304 2.149(8) . ?
Mo3 O309 2.089(10) . ?
Mo3 Mo3 2.098(2) 2_654 y
Mo3 N10 2.113(12) . ?
Mo3 N9 2.121(14) . ?
Mo3 O310 2.130(10) 2_654 ?
N1 C1 1.301(16) . ?
N1 C11 1.444(18) . ?
N2 C1 1.328(17) . ?
N2 C21' 1.34(3) . ?
N2 C21 1.46(2) . ?
N3 C2 1.312(16) . ?
N3 C31 1.428(18) . ?
N4 C2 1.303(17) . ?
N4 C41' 1.36(3) . ?
N4 C41 1.48(2) . ?
N5 C3 1.279(19) . ?
N5 C51 1.432(19) . ?
N5 Mo5' 1.99(2) . ?
N5 Mo5 2.205(16) . ?
N6 C61' 1.30(3) . ?
N6 C3 1.35(2) . ?
N6 C61 1.74(3) . ?
N6 Mo6' 1.951(19) . ?
N6 Mo6 2.179(15) . ?
N9 C5 1.31(2) . ?
N9 C91' 1.46(3) . ?
N9 C91 1.49(2) . ?
N10 C5 1.338(19) 2_654 ?
N10 C101 1.378(18) . ?
O1 C14 1.398(19) . ?
O1 C17 1.41(2) . ?
O3 C34 1.43(2) . ?
O3 C37 1.44(3) . ?
O5 C54 1.409(19) . ?
O5 C57 1.438(19) . ?
O10 C104 1.37(2) . ?
O10 C107 1.39(2) . ?
O301 C301 1.290(11) . ?
O302 C301 1.255(11) . ?
O303 C401 1.265(15) . ?
O304 C401 1.231(14) . ?
O305 C408 1.251(16) . ?
O305 Mo5' 2.064(16) . ?
O305 Mo5 2.171(11) . ?
O306 C408 1.295(16) . ?
O306 Mo6' 1.923(14) . ?
O306 Mo6 2.270(11) . ?
O307 C308 1.235(15) . ?
O307 Mo4B 2.061(11) . ?
O307 Mo4 2.245(11) 2_654 ?
O308 C308 1.320(16) . ?
O308 Mo4 1.967(11) . ?
O308 Mo4B 2.321(11) 2_654 ?
O309 C409 1.258(16) . ?
O310 C409 1.281(17) . ?
O310 Mo3 2.129(10) 2_654 ?
O311 C309 1.276(16) 2_654 ?
O311 Mo5 2.081(13) . ?
O311 Mo5' 2.33(2) . ?
O312 C309 1.251(16) 2_654 ?
O312 Mo6 2.067(12) . ?
O312 Mo6' 2.264(16) . ?
C5 N10 1.338(19) 2_654 ?
C11 C16 1.34(2) . ?
C11 C12 1.39(2) . ?
C12 C13 1.37(2) . ?
C13 C14 1.33(2) . ?
C14 C15 1.39(2) . ?
C15 C16 1.39(2) . ?
C21 C26 1.34(3) . ?
C21 C22 1.44(4) . ?
C22 C23 1.36(3) . ?
C23 C24 1.39(4) . ?
C24 C25 1.39(4) . ?
C24 O2 1.43(3) . ?
C25 C26 1.43(3) . ?
O2 C27 1.42(3) . ?
C21' C26' 1.35(3) . ?
C21' C22' 1.43(4) . ?
C22' C23' 1.37(3) . ?
C23' C24' 1.39(4) . ?
C24' C25' 1.39(4) . ?
C24' O2' 1.43(3) . ?
C25' C26' 1.43(3) . ?
O2' C27' 1.43(3) . ?
C31 C32 1.39(2) . ?
C31 C36 1.39(2) . ?
C32 C33 1.41(2) . ?
C33 C34 1.30(2) . ?
C34 C35 1.37(2) . ?
C35 C36 1.38(2) . ?
C41 C46 1.32(5) . ?
C41 C42 1.42(5) . ?
C42 C43 1.38(3) . ?
C43 C44 1.36(3) . ?
C44 O4 1.37(2) . ?
C44 C45 1.44(3) . ?
C45 C46 1.36(3) . ?
O4 C47 1.39(3) . ?
C41' C46' 1.32(5) . ?
C41' C42' 1.42(5) . ?
C42' C43' 1.37(3) . ?
C43' C44' 1.35(4) . ?
C44' O4' 1.37(2) . ?
C44' C45' 1.44(3) . ?
C45' C46' 1.37(3) . ?
O4' C47' 1.39(3) . ?
C51 C56 1.341(19) . ?
C51 C52 1.36(2) . ?
C52 C53 1.42(3) . ?
C53 C54 1.38(3) . ?
C54 C55 1.33(2) . ?
C55 C56 1.42(2) . ?
C61 C66 1.29(3) . ?
C61 C62 1.38(3) . ?
C62 C63 1.38(4) . ?
C63 C64 1.33(4) . ?
C64 C65 1.39(4) . ?
C64 O6 1.39(3) . ?
C65 C66 1.43(4) . ?
O6 C67 1.32(4) . ?
C61' C66' 1.29(4) . ?
C61' C62' 1.38(3) . ?
C62' C63' 1.38(4) . ?
C63' C64' 1.34(4) . ?
C64' O6' 1.39(3) . ?
C64' C65' 1.39(4) . ?
C65' C66' 1.44(4) . ?
O6' C67' 1.32(4) . ?
Mo5 Mo6 2.100(6) . y
Mo5 N7 2.107(15) . ?
Mo5 N3S 2.555(18) 4_644 ?
Mo6 N8 2.103(17) . ?
C71 C76 1.39(2) . ?
C71 C72 1.40(3) . ?
C71 N7 1.42(3) . ?
C72 C73 1.36(3) . ?
C73 C74 1.38(3) . ?
C74 O7 1.38(3) . ?
C74 C75 1.41(4) . ?
C75 C76 1.37(3) . ?
O7 C77 1.42(3) . ?
N7 C4 1.32(3) . ?
C4 N8 1.37(4) . ?
N8 C81 1.43(2) . ?
C81 C82 1.32(4) . ?
C81 C86 1.36(3) . ?
C82 C83 1.44(3) . ?
C83 C84 1.29(3) . ?
C84 C85 1.30(3) . ?
C84 O8 1.48(3) . ?
C85 C86 1.45(3) . ?
O8 C87 1.46(5) . ?
Mo5' Mo6' 2.093(11) . y
Mo5' N7' 2.112(18) . ?
Mo6' N8' 2.10(2) . ?
C71' C76' 1.39(3) . ?
C71' C72' 1.40(3) . ?
C71' N7' 1.42(3) . ?
C72' C73' 1.38(3) . ?
C73' C74' 1.38(3) . ?
C74' O7' 1.38(3) . ?
C74' C75' 1.42(4) . ?
C75' C76' 1.36(3) . ?
O7' C77' 1.41(3) . ?
N7' C4' 1.33(3) . ?
C4' N8' 1.37(4) . ?
N8' C81' 1.44(3) . ?
C81' C82' 1.32(4) . ?
C81' C86' 1.35(3) . ?
C82' C83' 1.43(3) . ?
C83' C84' 1.30(3) . ?
C84' C85' 1.30(4) . ?
C84' O8' 1.49(3) . ?
C85' C86' 1.46(4) . ?
O8' C87' 1.46(5) . ?
C91 C92 1.34(3) . ?
C91 C96 1.36(3) . ?
C92 C93 1.43(3) . ?
C93 C94 1.27(3) . ?
C94 C95 1.28(4) . ?
C94 O9 1.48(3) . ?
C95 C96 1.43(3) . ?
O9 C97 1.46(4) . ?
C91' C92' 1.33(3) . ?
C91' C96' 1.36(3) . ?
C92' C93' 1.43(3) . ?
C93' C94' 1.26(4) . ?
C94' C95' 1.28(4) . ?
C94' O9' 1.49(3) . ?
C95' C96' 1.43(3) . ?
O9' C97' 1.46(4) . ?
C101 C102 1.31(2) . ?
C101 C106 1.38(3) . ?
C102 C103 1.38(2) . ?
C103 C104 1.33(2) . ?
C104 C105 1.39(3) . ?
C105 C106 1.36(3) . ?
Mo4 N12 2.089(17) . ?
Mo4 Mo4B 2.104(5) . y
Mo4 N11 2.119(16) . ?
Mo4 O307 2.245(11) 2_654 ?
N11 C6'A 1.36(3) . ?
N11 C111 1.42(3) . ?
C111 C112 1.32(3) . ?
C111 C116 1.42(4) . ?
C112 C113 1.43(4) . ?
C113 C114 1.27(4) . ?
C114 C115 1.33(4) . ?
C114 O11 1.60(4) . ?
C115 C116 1.38(3) . ?
O11 C117 1.75(4) . ?
C6 N12 1.31(3) . ?
C6 N11B 1.36(3) . ?
N12 C121 1.42(3) . ?
C121 C126 1.29(4) . ?
C121 C122 1.41(3) . ?
C122 C123 1.31(3) . ?
C123 C124 1.38(5) . ?
C124 C125 1.44(4) . ?
C124 O12 1.45(3) . ?
C125 C126 1.39(3) . ?
O12 C127 1.40(3) . ?
Mo4B N12B 2.094(18) . ?
Mo4B N11B 2.122(16) . ?
Mo4B O308 2.321(11) 2_654 ?
N11B C11O 1.42(3) . ?
C11O C11P 1.33(3) . ?
C11O C11U 1.42(4) . ?
C11P C11Q 1.43(4) . ?
C11Q C11R 1.27(4) . ?
C11R C11T 1.33(4) . ?
C11R O11B 1.56(3) . ?
C11T C11U 1.38(3) . ?
O11B C11V 1.76(4) . ?
C6'A N12B 1.32(3) . ?
N12B C12O 1.41(3) . ?
C12O C12U 1.28(4) . ?
C12O C12P 1.41(3) . ?
C12P C12Q 1.32(3) . ?
C12Q C12R 1.38(5) . ?
C12R C12T 1.45(4) . ?
C12R O12B 1.47(3) . ?
C12T C12U 1.40(3) . ?
O12B C12V 1.40(3) . ?
C301 C302 1.4814 . ?
C302 C303 1.3592 . ?
C302 C307 1.416(15) . ?
C303 C304 1.424(16) . ?
C304 C305 1.386(19) . ?
C304 C308 1.470(19) . ?
C305 C306 1.352(18) . ?
C306 C307 1.376(18) . ?
C306 C309 1.51(2) . ?
C309 O312 1.251(16) 2_654 ?
C309 O311 1.276(16) 2_654 ?
C401 C402 1.517(18) . ?
C402 C407 1.379(18) . ?
C402 C403 1.383(19) . ?
C403 C404 1.416(19) . ?
C404 C405 1.38(2) . ?
C404 C409 1.49(2) . ?
C405 C406 1.39(2) . ?
C406 C407 1.368(17) . ?
C406 C408 1.469(19) . ?
N1S C1S' 1.14(4) . ?
N1S C1S 1.35(4) . ?
C1S C2S 1.43(6) . ?
C1S' C2S' 1.62(6) . ?
N2S C3S 1.20(3) . ?
C3S C4S 1.53(4) . ?
N3S C5S 1.13(3) . ?
N3S Mo5 2.555(18) 4_654 ?
C5S C6S 1.52(4) . ?
N4S C7S 1.16(2) . ?
C7S C8S 1.41(3) . ?
N5S C9S 1.33(4) . ?
C9S C10S 1.20(4) . ?
C53S Cl7 1.16(6) . ?
C53S Cl8 1.77(7) . ?
N6S C11S 1.92(13) . ?
N7S C13S 1.17(3) . ?
C13S C14S 1.53(3) . ?
N8S C15S 1.15(3) . ?
C15S C16S 1.52(3) . ?
N9S C17S 1.16(3) . ?
C17S C18S 1.53(3) . ?
C19S C21S 1.13(6) . ?
C19S N10S 1.23(4) 4_544 ?
C19S C20S 1.23(4) . ?
N10S C19S 1.23(4) 4_554 ?
N11S C21S 0.96(7) . ?
N12S C23S 1.17(6) . ?
C23S C24S 1.46(6) . ?
N13S C25S 1.11(8) . ?
C25S C26S 1.76(12) . ?
C51S Cl1 1.65(5) 3_445 ?
C51S Cl2 1.91(5) . ?
Cl1 C51S 1.65(5) 3 ?
N14S C27S 1.04(4) . ?
C27S C28S 1.45(6) 3_445 ?
C28S C27S 1.45(6) 3 ?
N15S C29S 1.11(4) . ?
C29S C30S 1.44(5) . ?
C52S Cl6 1.66(6) 2_654 ?
C52S Cl3 1.76(5) . ?
C52S Cl4 1.79(5) 2_654 ?
C52S Cl4 1.87(4) . ?
C52S Cl5 1.89(4) . ?
C52S Cl6 2.15(6) . ?
Cl3 C52S 1.76(5) 2_654 ?
Cl4 C52S 1.79(5) 2_654 ?
Cl6 C52S 1.66(6) 2_654 ?
N16S C31S 1.02(5) . ?
C31S C32S 1.24(4) . ?
C32S C31S 1.24(4) 2_754 ?
N17S C33S 0.96(8) . ?
N17S C34S 1.69(12) . ?
C33S C34S 0.88(12) . ?
N18S C35S 1.18(10) . ?
C35S C36S 1.63(6) 6_546 ?
C36S C35S 1.63(6) 6_545 ?
N19S C37S 1.04(15) . ?
N19S C38S 1.40(8) . ?
C37S C38S 1.51(15) . ?
